data_2223875
loop_
_publ_author_name
'\,Celik, \"Omer'
'Kasumov, Veli T.'
'\,Sahin, Ertan'

_publ_section_title
;
 2,4-Di-<i>tert</i>-butyl-6-[(2,5-difluorophenyl)iminomethyl]phenol
;
_journal_coeditor_code JH2098
_journal_issue 11
_journal_name_full 'Acta Crystallographica Section E'
_journal_page_first o2786
_journal_paper_doi 10.1107/S1600536809041099
_journal_volume 65
_journal_year 2009
_chemical_formula_iupac 'C21 H25 F2 N O'
_chemical_formula_moiety 'C21 H25 F2 N O'
_chemical_formula_sum 'C21 H25 F2 N O'
_chemical_formula_weight 345.42
_chemical_name_systematic
;
2,4-Di-<i>tert</i>-butyl-6-[(2,5-difluorophenyl)iminomethyl]phenol
;
_space_group_IT_number 14
_symmetry_cell_setting monoclinic
_symmetry_space_group_name_Hall '-P 2yn'
_symmetry_space_group_name_H-M 'P 1 21/n 1'
_atom_sites_solution_hydrogens mixed
_atom_sites_solution_primary direct
_atom_sites_solution_secondary difmap
_audit_creation_method SHELXL97
_cell_angle_alpha 90.000(5)
_cell_angle_beta 90.319(5)
_cell_angle_gamma 90.000(5)
_cell_formula_units_Z 4
_cell_length_a 6.423(5)
_cell_length_b 17.386(5)
_cell_length_c 17.337(5)
_cell_measurement_reflns_used 5929
_cell_measurement_temperature 293(2)
_cell_measurement_theta_max 30.5
_cell_measurement_theta_min 2.6
_cell_volume 1936.0(17)
_computing_cell_refinement 'CrystalClear (Rigaku/MSC, 2005)'
_computing_data_collection 'CrystalClear (Rigaku/MSC, 2005)'
_computing_data_reduction 'CrystalClear (Rigaku/MSC, 2005)'
_computing_molecular_graphics 'ORTEP-3 (Farrugia, 1997)'
_computing_publication_material 'SHELXTL (Sheldrick, 2008) and local programs'
_computing_structure_refinement 'SHELXL97 (Sheldrick, 2008)'
_computing_structure_solution 'SHELXS97 (Sheldrick, 2008)'
_diffrn_ambient_temperature 293(2)
_diffrn_detector_area_resol_mean 10.0000
_diffrn_measured_fraction_theta_full 0.998
_diffrn_measured_fraction_theta_max 0.955
_diffrn_measurement_device_type 'Rigaku Rx'
_diffrn_measurement_method dtprofit.ref
_diffrn_radiation_monochromator graphite
_diffrn_radiation_source 'fine-focus sealed tube'
_diffrn_radiation_type MoK\a
_diffrn_radiation_wavelength 0.71073
_diffrn_reflns_av_R_equivalents 0.0992
_diffrn_reflns_av_sigmaI/netI 0.0618
_diffrn_reflns_limit_h_max 7
_diffrn_reflns_limit_h_min -9
_diffrn_reflns_limit_k_max 24
_diffrn_reflns_limit_k_min -24
_diffrn_reflns_limit_l_max 24
_diffrn_reflns_limit_l_min -24
_diffrn_reflns_number 50854
_diffrn_reflns_reduction_process 'Lp corrections applied'
_diffrn_reflns_theta_full 30.54
_diffrn_reflns_theta_max 30.54
_diffrn_reflns_theta_min 2.62
_diffrn_standards_number 0
_exptl_absorpt_coefficient_mu 0.085
_exptl_absorpt_correction_T_max 0.983
_exptl_absorpt_correction_T_min 0.983
_exptl_absorpt_correction_type multi-scan
_exptl_absorpt_process_details '(Blessing, 1995)'
_exptl_crystal_colour 'pale yellow'
_exptl_crystal_density_diffrn 1.185
_exptl_crystal_density_method 'not measured'
_exptl_crystal_description needle
_exptl_crystal_F_000 736
_exptl_crystal_size_max 0.2000
_exptl_crystal_size_mid 0.2000
_exptl_crystal_size_min 0.2000
_refine_diff_density_max 0.107
_refine_diff_density_min -0.134
_refine_ls_extinction_method none
_refine_ls_goodness_of_fit_ref 0.963
_refine_ls_hydrogen_treatment mixed
_refine_ls_matrix_type full
_refine_ls_number_constraints none
_refine_ls_number_parameters 238
_refine_ls_number_reflns 5662
_refine_ls_number_restraints 0
_refine_ls_restrained_S_all 0.963
_refine_ls_R_factor_all 0.1296
_refine_ls_R_factor_gt 0.0573
_refine_ls_shift/su_max 0.000
_refine_ls_shift/su_mean 0.000
_refine_ls_structure_factor_coef Fsqd
_refine_ls_weighting_details 'calc w=1/[\s^2^(Fo^2^)+(0.0514P)^2^] where P=(Fo^2^+2Fc^2^)/3'
_refine_ls_weighting_scheme calc
_refine_ls_wR_factor_all 0.0573
_refine_ls_wR_factor_ref 0.1444
_reflns_number_gt 2715
_reflns_number_total 5662
_reflns_threshold_expression I>2\s(I)
_cod_data_source_file jh2098.cif
_cod_data_source_block I
_cod_original_sg_symbol_H-M 'P 21/n'
_cod_database_code 2223875
_cod_database_fobs_code 2223875

loop_
_symmetry_equiv_pos_as_xyz
'x, y, z'
'-x+1/2, y+1/2, -z+1/2'
'-x, -y, -z'
'x-1/2, -y-1/2, z-1/2'

loop_
_atom_site_type_symbol
_atom_site_label
_atom_site_fract_x
_atom_site_fract_y
_atom_site_fract_z
_atom_site_U_iso_or_equiv
_atom_site_adp_type
_atom_site_calc_flag
_atom_site_refinement_flags
_atom_site_occupancy
_atom_site_disorder_assembly
_atom_site_disorder_group
F F1 1.34032(17) -0.06161(7) 0.45693(7) 0.0928(4) Uani d . 1 . .
F F2 0.7822(2) -0.18169(7) 0.25642(7) 0.1106(5) Uani d . 1 . .
O O 0.43585(19) -0.00558(7) 0.19801(7) 0.0716(3) Uani d . 1 . .
N N 0.7118(2) -0.03731(8) 0.30481(8) 0.0599(3) Uani d . 1 . .
C C1 0.8873(2) -0.07788(9) 0.33323(9) 0.0579(4) Uani d . 1 . .
C C2 1.0326(3) -0.04776(11) 0.38404(10) 0.0632(4) Uani d . 1 . .
C C3 1.2008(3) -0.09201(11) 0.40566(10) 0.0670(4) Uani d . 1 . .
C C4 1.2353(3) -0.16381(13) 0.37793(11) 0.0817(6) Uani d . 1 . .
C C5 1.0919(3) -0.19439(12) 0.32701(12) 0.0887(6) Uani d . 1 . .
C C6 0.9227(3) -0.15091(11) 0.30581(10) 0.0727(5) Uani d . 1 . .
C C7 0.6290(3) 0.01624(9) 0.34520(10) 0.0571(4) Uani d . 1 . .
C C8 0.4535(2) 0.06101(9) 0.31824(8) 0.0533(4) Uani d . 1 . .
C C9 0.3601(2) 0.04900(8) 0.24564(9) 0.0542(4) Uani d . 1 . .
C C10 0.1864(2) 0.09270(8) 0.22268(8) 0.0531(4) Uani d . 1 . .
C C11 0.1149(3) 0.14730(9) 0.27431(9) 0.0551(4) Uani d . 1 . .
C C12 0.2021(2) 0.16151(8) 0.34774(9) 0.0517(4) Uani d . 1 . .
C C13 0.3714(2) 0.11717(8) 0.36766(9) 0.0543(4) Uani d . 1 . .
C C14 0.0847(3) 0.08127(9) 0.14289(9) 0.0608(4) Uani d . 1 . .
C C15 0.2440(3) 0.10244(12) 0.07964(10) 0.0878(6) Uani d . 1 . .
C C16 0.0150(3) -0.00280(10) 0.13124(10) 0.0745(5) Uani d . 1 . .
C C17 -0.1094(3) 0.13131(11) 0.13211(11) 0.0852(6) Uani d . 1 . .
C C18 0.1136(3) 0.22420(9) 0.40007(9) 0.0590(4) Uani d . 1 . .
C C19 0.2129(3) 0.22172(12) 0.48075(10) 0.0835(6) Uani d . 1 . .
C C20 -0.1214(3) 0.21370(11) 0.40956(11) 0.0767(5) Uani d . 1 . .
C C21 0.1544(3) 0.30292(10) 0.36414(12) 0.0909(6) Uani d . 1 . .
H H0 0.5354 -0.0269 0.2187 0.107 Uiso calc R 1 . .
H H2 1.018(3) 0.0018(10) 0.4049(10) 0.072(5) Uiso d . 1 . .
H H4 1.3524 -0.1916 0.3929 0.098 Uiso calc R 1 . .
H H5 1.1096 -0.2437 0.3073 0.106 Uiso calc R 1 . .
H H7 0.681(2) 0.0293(9) 0.4007(10) 0.071(5) Uiso d . 1 . .
H H11 0.001(2) 0.1785(8) 0.2587(8) 0.054(4) Uiso d . 1 . .
H H13 0.4337 0.1247 0.4156 0.065 Uiso calc R 1 . .
H H15A 0.3659 0.0709 0.0853 0.132 Uiso calc R 1 . .
H H15B 0.2820 0.1556 0.0846 0.132 Uiso calc R 1 . .
H H15C 0.1830 0.0939 0.0297 0.132 Uiso calc R 1 . .
H H16A 0.1327 -0.0363 0.1374 0.112 Uiso calc R 1 . .
H H16B -0.0422 -0.0088 0.0803 0.112 Uiso calc R 1 . .
H H16C -0.0888 -0.0156 0.1687 0.112 Uiso calc R 1 . .
H H17A -0.1680 0.1223 0.0819 0.128 Uiso calc R 1 . .
H H17B -0.0719 0.1845 0.1369 0.128 Uiso calc R 1 . .
H H17C -0.2100 0.1184 0.1708 0.128 Uiso calc R 1 . .
H H19A 0.1544 0.2617 0.5121 0.125 Uiso calc R 1 . .
H H19B 0.3604 0.2292 0.4766 0.125 Uiso calc R 1 . .
H H19C 0.1858 0.1727 0.5041 0.125 Uiso calc R 1 . .
H H20A -0.1749 0.2537 0.4421 0.115 Uiso calc R 1 . .
H H20B -0.1487 0.1645 0.4326 0.115 Uiso calc R 1 . .
H H20C -0.1881 0.2163 0.3599 0.115 Uiso calc R 1 . .
H H21A 0.0982 0.3423 0.3968 0.136 Uiso calc R 1 . .
H H21B 0.0890 0.3055 0.3143 0.136 Uiso calc R 1 . .
H H21C 0.3017 0.3105 0.3588 0.136 Uiso calc R 1 . .

loop_
_atom_site_aniso_label
_atom_site_aniso_U_11
_atom_site_aniso_U_22
_atom_site_aniso_U_33
_atom_site_aniso_U_12
_atom_site_aniso_U_13
_atom_site_aniso_U_23
F1 0.0730(7) 0.1143(9) 0.0908(8) -0.0059(6) -0.0254(6) 0.0194(6)
F2 0.1241(10) 0.0941(9) 0.1131(10) 0.0261(7) -0.0420(8) -0.0405(7)
O 0.0734(8) 0.0773(8) 0.0639(7) 0.0170(6) -0.0125(6) -0.0166(6)
N 0.0572(8) 0.0612(8) 0.0613(8) 0.0052(6) -0.0076(6) -0.0001(6)
C1 0.0557(9) 0.0593(10) 0.0587(9) 0.0053(8) -0.0012(7) 0.0062(7)
C2 0.0598(10) 0.0635(11) 0.0662(11) -0.0011(8) -0.0034(8) 0.0075(8)
C3 0.0579(10) 0.0824(12) 0.0608(10) -0.0001(9) -0.0042(8) 0.0134(9)
C4 0.0724(12) 0.0961(15) 0.0766(13) 0.0274(11) 0.0037(10) 0.0123(11)
C5 0.1007(16) 0.0829(13) 0.0825(13) 0.0350(12) -0.0014(12) -0.0069(10)
C6 0.0785(12) 0.0752(12) 0.0644(11) 0.0108(10) -0.0086(9) -0.0091(9)
C7 0.0557(9) 0.0584(10) 0.0572(10) -0.0004(8) -0.0077(8) 0.0019(7)
C8 0.0518(9) 0.0542(9) 0.0538(9) -0.0010(7) -0.0049(7) 0.0000(7)
C9 0.0585(9) 0.0503(9) 0.0536(9) -0.0021(7) -0.0026(7) -0.0037(7)
C10 0.0573(9) 0.0521(8) 0.0498(8) -0.0045(7) -0.0064(7) 0.0026(7)
C11 0.0576(10) 0.0494(9) 0.0582(9) 0.0010(7) -0.0075(7) 0.0040(7)
C12 0.0536(9) 0.0468(8) 0.0546(8) -0.0063(7) -0.0038(7) -0.0004(6)
C13 0.0562(9) 0.0540(9) 0.0527(8) -0.0049(7) -0.0091(7) -0.0027(7)
C14 0.0723(11) 0.0595(10) 0.0504(9) -0.0034(8) -0.0122(8) 0.0013(7)
C15 0.1058(16) 0.0983(15) 0.0594(11) -0.0252(12) -0.0046(11) 0.0053(10)
C16 0.0868(13) 0.0699(11) 0.0667(11) -0.0099(10) -0.0171(9) -0.0068(8)
C17 0.0960(15) 0.0814(13) 0.0779(13) 0.0107(11) -0.0372(11) 0.0014(10)
C18 0.0635(10) 0.0500(9) 0.0636(10) -0.0017(7) -0.0001(8) -0.0090(7)
C19 0.0862(13) 0.0914(14) 0.0727(12) 0.0044(11) -0.0081(10) -0.0281(10)
C20 0.0649(11) 0.0869(13) 0.0784(12) 0.0017(9) 0.0046(9) -0.0107(10)
C21 0.1132(17) 0.0543(11) 0.1054(16) -0.0062(11) 0.0154(13) -0.0068(10)

loop_
_atom_type_symbol
_atom_type_description
_atom_type_scat_dispersion_real
_atom_type_scat_dispersion_imag
_atom_type_scat_source
C C 0.0033 0.0016 'International Tables Vol C Tables 4.2.6.8 and 6.1.1.4'
H H 0.0000 0.0000 'International Tables Vol C Tables 4.2.6.8 and 6.1.1.4'
N N 0.0061 0.0033 'International Tables Vol C Tables 4.2.6.8 and 6.1.1.4'
O O 0.0106 0.0060 'International Tables Vol C Tables 4.2.6.8 and 6.1.1.4'
F F 0.0171 0.0103 'International Tables Vol C Tables 4.2.6.8 and 6.1.1.4'

loop_
_geom_angle_atom_site_label_1
_geom_angle_atom_site_label_2
_geom_angle_atom_site_label_3
_geom_angle_site_symmetry_1
_geom_angle_site_symmetry_3
_geom_angle
_geom_angle_publ_flag
C7 N C1 . . 120.24(14) yes
C11 C10 C9 . . 116.96(14) no
C11 C10 C14 . . 121.90(14) no
C9 C10 C14 . . 121.13(14) yes
C10 C11 C12 . . 124.88(15) no
C13 C8 C9 . . 119.32(14) no
C13 C8 C7 . . 118.16(14) no
C9 C8 C7 . . 122.50(14) yes
C13 C12 C11 . . 116.00(14) no
C13 C12 C18 . . 123.12(14) no
C11 C12 C18 . . 120.87(14) yes
C12 C13 C8 . . 122.39(14) no
C6 C1 C2 . . 117.22(16) no
C6 C1 N . . 118.20(15) no
C2 C1 N . . 124.49(16) yes
O C9 C10 . . 119.66(14) no
O C9 C8 . . 119.88(14) yes
C10 C9 C8 . . 120.45(14) yes
C21 C18 C12 . . 109.36(14) no
C21 C18 C20 . . 108.81(15) no
C12 C18 C20 . . 110.42(13) no
C21 C18 C19 . . 109.01(15) no
C12 C18 C19 . . 111.50(14) no
C20 C18 C19 . . 107.68(14) no
N C7 C8 . . 122.66(15) yes
C17 C14 C10 . . 112.19(14) no
C17 C14 C16 . . 106.69(15) no
C10 C14 C16 . . 111.20(13) no
C17 C14 C15 . . 108.64(15) no
C10 C14 C15 . . 109.07(14) yes
C16 C14 C15 . . 108.97(15) no
C4 C3 F1 . . 118.63(17) yes
C4 C3 C2 . . 123.19(18) no
F1 C3 C2 . . 118.17(18) no
C3 C2 C1 . . 119.19(18) yes
F2 C6 C5 . . 118.48(17) yes
F2 C6 C1 . . 118.27(16) no
C5 C6 C1 . . 123.24(18) no
C3 C4 C5 . . 118.17(18) no
C6 C5 C4 . . 118.96(19) no
C3 C2 H2 . . 119.2(11) no
C1 C2 H2 . . 121.6(11) no
C14 C16 H16A . . 109.5 no
C14 C16 H16B . . 109.5 no
H16A C16 H16B . . 109.5 no
C14 C16 H16C . . 109.5 no
H16A C16 H16C . . 109.5 no
H16B C16 H16C . . 109.5 no
C18 C19 H19A . . 109.5 no
C18 C19 H19B . . 109.5 no
H19A C19 H19B . . 109.5 no
C18 C19 H19C . . 109.5 no
H19A C19 H19C . . 109.5 no
H19B C19 H19C . . 109.5 no
C14 C17 H17A . . 109.5 no
C14 C17 H17B . . 109.5 no
H17A C17 H17B . . 109.5 no
C14 C17 H17C . . 109.5 no
H17A C17 H17C . . 109.5 no
H17B C17 H17C . . 109.5 no
C18 C20 H20A . . 109.5 no
C18 C20 H20B . . 109.5 no
H20A C20 H20B . . 109.5 no
C18 C20 H20C . . 109.5 no
H20A C20 H20C . . 109.5 no
H20B C20 H20C . . 109.5 no
C3 C4 H4 . . 120.9 no
C5 C4 H4 . . 120.9 no
C14 C15 H15A . . 109.5 no
C14 C15 H15B . . 109.5 no
H15A C15 H15B . . 109.5 no
C14 C15 H15C . . 109.5 no
H15A C15 H15C . . 109.5 no
H15B C15 H15C . . 109.5 no
C6 C5 H5 . . 120.5 no
C4 C5 H5 . . 120.5 no
C18 C21 H21A . . 109.5 no
C18 C21 H21B . . 109.5 no
H21A C21 H21B . . 109.5 no
C18 C21 H21C . . 109.5 no
H21A C21 H21C . . 109.5 no
H21B C21 H21C . . 109.5 no
C10 C11 H11 . . 117.7(9) no
C12 C11 H11 . . 117.4(9) no
C12 C13 H13 . . 118.8 no
C8 C13 H13 . . 118.8 no
N C7 H7 . . 122.0(9) no
C8 C7 H7 . . 115.3(9) no
C9 O H0 . . 109.5 no

loop_
_geom_bond_atom_site_label_1
_geom_bond_atom_site_label_2
_geom_bond_site_symmetry_2
_geom_bond_distance
_geom_bond_publ_flag
F1 C3 . 1.365(2) yes
F2 C6 . 1.351(2) yes
O C9 . 1.3503(18) yes
N C7 . 1.282(2) yes
N C1 . 1.416(2) yes
C1 C2 . 1.383(2) yes
C1 C6 . 1.375(2) no
C3 C4 . 1.356(3) no
C3 C2 . 1.376(2) no
C4 C5 . 1.379(3) no
C6 C5 . 1.372(3) no
C8 C13 . 1.404(2) no
C8 C9 . 1.407(2) yes
C8 C7 . 1.445(2) yes
C10 C11 . 1.385(2) no
C10 C9 . 1.405(2) no
C10 C14 . 1.540(2) yes
C11 C12 . 1.410(2) no
C12 C13 . 1.375(2) no
C12 C18 . 1.530(2) yes
C14 C17 . 1.531(2) no
C14 C16 . 1.542(2) no
C14 C15 . 1.548(3) no
C18 C21 . 1.527(2) no
C18 C20 . 1.530(3) no
C18 C19 . 1.535(2) no
C2 H2 . 0.940(17) no
C16 H16A . 0.9600 no
C16 H16B . 0.9600 no
C16 H16C . 0.9600 no
C19 H19A . 0.9600 no
C19 H19B . 0.9600 no
C19 H19C . 0.9600 no
C17 H17A . 0.9600 no
C17 H17B . 0.9600 no
C17 H17C . 0.9600 no
C20 H20A . 0.9600 no
C20 H20B . 0.9600 no
C20 H20C . 0.9600 no
C4 H4 . 0.9300 no
C15 H15A . 0.9600 no
C15 H15B . 0.9600 no
C15 H15C . 0.9600 no
C5 H5 . 0.9300 no
C21 H21A . 0.9600 no
C21 H21B . 0.9600 no
C21 H21C . 0.9600 no
C11 H11 . 0.948(14) no
C13 H13 . 0.9300 no
C7 H7 . 1.042(17) no
O H0 . 0.8200 no

loop_
_geom_hbond_atom_site_label_D
_geom_hbond_atom_site_label_H
_geom_hbond_atom_site_label_A
_geom_hbond_site_symmetry_A
_geom_hbond_distance_DH
_geom_hbond_distance_HA
_geom_hbond_distance_DA
_geom_hbond_angle_DHA
_geom_hbond_publ_flag
O H0 N . 0.820 1.878 2.615(2) 149 yes
C16 H16A O . 0.960 2.271 2.935(3) 126 yes
C15 H15A O . 0.960 2.404 3.038(2) 123 yes
C7 H7 F1 1_455 1.042 2.875 3.010(2) 87 yes
C16 H16C N 1_455 0.960 2.717 3.643(3) 162 yes
C21 H21B F2 2_555 0.960 2.684 3.498(3) 143 yes

loop_
_geom_torsion_atom_site_label_1
_geom_torsion_atom_site_label_2
_geom_torsion_atom_site_label_3
_geom_torsion_atom_site_label_4
_geom_torsion_site_symmetry_1
_geom_torsion_site_symmetry_2
_geom_torsion_site_symmetry_3
_geom_torsion_site_symmetry_4
_geom_torsion
_geom_torsion_publ_flag
C9 C10 C11 C12 . . . . -0.5(2) no
C14 C10 C11 C12 . . . . -179.12(14) no
C10 C11 C12 C13 . . . . 0.3(2) no
C10 C11 C12 C18 . . . . 178.97(15) no
C11 C12 C13 C8 . . . . 0.0(2) yes
C18 C12 C13 C8 . . . . -178.57(14) no
C9 C8 C13 C12 . . . . -0.2(2) no
C7 C8 C13 C12 . . . . -178.68(14) yes
C7 N C1 C6 . . . . 155.18(17) no
C7 N C1 C2 . . . . -28.3(2) yes
C11 C10 C9 O . . . . 179.42(14) no
C14 C10 C9 O . . . . -2.0(2) no
C11 C10 C9 C8 . . . . 0.3(2) yes
C14 C10 C9 C8 . . . . 178.94(14) no
C13 C8 C9 O . . . . -179.09(14) no
C7 C8 C9 O . . . . -0.7(2) yes
C13 C8 C9 C10 . . . . 0.0(2) no
C7 C8 C9 C10 . . . . 178.43(14) no
C13 C12 C18 C21 . . . . 111.27(18) no
C11 C12 C18 C21 . . . . -67.3(2) no
C13 C12 C18 C20 . . . . -129.03(17) no
C11 C12 C18 C20 . . . . 52.4(2) no
C13 C12 C18 C19 . . . . -9.4(2) yes
C11 C12 C18 C19 . . . . 172.11(15) no
C1 N C7 C8 . . . . 178.23(14) no
C13 C8 C7 N . . . . 178.59(15) no
C9 C8 C7 N . . . . 0.1(2) yes
C11 C10 C14 C17 . . . . -4.9(2) no
C9 C10 C14 C17 . . . . 176.53(15) no
C11 C10 C14 C16 . . . . -124.32(17) no
C9 C10 C14 C16 . . . . 57.1(2) no
C11 C10 C14 C15 . . . . 115.49(18) no
C9 C10 C14 C15 . . . . -63.06(19) no
C4 C3 C2 C1 . . . . 1.8(3) yes
F1 C3 C2 C1 . . . . -178.84(14) no
C6 C1 C2 C3 . . . . -1.3(2) no
N C1 C2 C3 . . . . -177.87(15) no
C2 C1 C6 F2 . . . . 179.66(16) no
N C1 C6 F2 . . . . -3.5(3) yes
C2 C1 C6 C5 . . . . 0.6(3) no
N C1 C6 C5 . . . . 177.43(17) no
F1 C3 C4 C5 . . . . 179.11(17) yes
C2 C3 C4 C5 . . . . -1.6(3) no
F2 C6 C5 C4 . . . . -179.41(17) yes
C1 C6 C5 C4 . . . . -0.4(3) no
C3 C4 C5 C6 . . . . 0.8(3) no

loop_
_cod_related_entry_id
_cod_related_entry_database
_cod_related_entry_code
1 ChemSpider 24743502
